data_7224178
loop_
_publ_author_name
'Ding, Xin'
'Tuikka, Matti J.'
'Hirva, Pipsa'
'Kukushkin, Vadim Yu.'
'Novikov, Alexander S.'
'Haukka, Matti'

_publ_section_title
;
 Fine-tuning halogen bonding properties of diiodine through
 halogen--halogen charge transfer -- extended
 [Ru(2,2&#x2032;-bipyridine)(CO)2X2]&#x00B7;I2systems (X = Cl, Br, I)
;
_journal_issue 11
_journal_name_full CrystEngComm
_journal_page_first 1987
_journal_paper_doi 10.1039/C5CE02396C
_journal_volume 18
_journal_year 2016
_chemical_absolute_configuration unk
_chemical_formula_moiety 'C12 H8 Br2 N2 O2 Ru, C H Cl3, I4'
_chemical_formula_sum 'C13 H9 Br2 Cl3 I4 N2 O2 Ru'
_chemical_formula_weight 846.26
_chemical_name_systematic
; 
 ? 
;
_space_group_IT_number 4
_symmetry_cell_setting monoclinic
_symmetry_space_group_name_Hall 'P 2yb'
_symmetry_space_group_name_H-M 'P 1 21 1'
_atom_sites_solution_hydrogens geom
_atom_sites_solution_primary direct
_atom_sites_solution_secondary difmap
_audit_creation_method SHELXL-97
_audit_update_record
;
2014-06-19 deposited with the CCDC.
2016-02-09 downloaded from the CCDC.
;
_cell_angle_alpha 90.00
_cell_angle_beta 97.8650(10)
_cell_angle_gamma 90.00
_cell_formula_units_Z 2
_cell_length_a 6.65530(10)
_cell_length_b 16.3426(4)
_cell_length_c 10.2145(2)
_cell_measurement_reflns_used 6538
_cell_measurement_temperature 100(2)
_cell_measurement_theta_max 33.14
_cell_measurement_theta_min 2.49
_cell_volume 1100.53(4)
_computing_cell_refinement 'SAINT (Bruker AXS, 2009)'
_computing_data_collection 'APEX2 (Bruker AXS, 2010)'
_computing_data_reduction 'SAINT (Bruker AXS, 2009)'
_computing_molecular_graphics 'Diamond v.3.2g (Brandenburg, 2011)'
_computing_publication_material 'SHELXL-97 (Sheldrick, 2008)'
_computing_structure_refinement 'SHELXL-97 (Sheldrick, 2008)'
_computing_structure_solution 'SUPERFLIP (Palatinus & Chapuis, 2007)'
_diffrn_ambient_temperature 100(2)
_diffrn_detector_area_resol_mean 16
_diffrn_measured_fraction_theta_full 1.000
_diffrn_measured_fraction_theta_max 1.000
_diffrn_measurement_device '62mm x 62mm CCD camera on \k-goniostat'
_diffrn_measurement_device_type 'Bruker KAPPA APEX II DUO CCD'
_diffrn_measurement_method '\f scans and \w scans with \k offset'
_diffrn_radiation_monochromator 'curved graphite crystal'
_diffrn_radiation_source 'fine-focus sealed tube'
_diffrn_radiation_type MoK\a
_diffrn_radiation_wavelength 0.71073
_diffrn_reflns_av_R_equivalents 0.0333
_diffrn_reflns_av_sigmaI/netI 0.0371
_diffrn_reflns_limit_h_max 9
_diffrn_reflns_limit_h_min -9
_diffrn_reflns_limit_k_max 24
_diffrn_reflns_limit_k_min -24
_diffrn_reflns_limit_l_max 15
_diffrn_reflns_limit_l_min -14
_diffrn_reflns_number 26564
_diffrn_reflns_theta_full 31.49
_diffrn_reflns_theta_max 31.49
_diffrn_reflns_theta_min 2.01
_exptl_absorpt_coefficient_mu 7.522
_exptl_absorpt_correction_T_max 0.5445
_exptl_absorpt_correction_T_min 0.2120
_exptl_absorpt_correction_type multi-scan
_exptl_absorpt_process_details 'SADABS (Sheldrick, 2008)'
_exptl_crystal_colour 'brownish red'
_exptl_crystal_density_diffrn 2.554
_exptl_crystal_density_method 'not measured'
_exptl_crystal_description plate
_exptl_crystal_F_000 776
_exptl_crystal_size_max 0.30
_exptl_crystal_size_mid 0.30
_exptl_crystal_size_min 0.09
_refine_diff_density_max 1.301
_refine_diff_density_min -0.700
_refine_diff_density_rms 0.126
_refine_ls_abs_structure_details 'Flack H D (1983), Acta Cryst. A39, 876-881'
_refine_ls_abs_structure_Flack 0.053(6)
_refine_ls_extinction_method none
_refine_ls_goodness_of_fit_ref 0.994
_refine_ls_hydrogen_treatment constr
_refine_ls_matrix_type full
_refine_ls_number_parameters 227
_refine_ls_number_reflns 7286
_refine_ls_number_restraints 1
_refine_ls_restrained_S_all 0.993
_refine_ls_R_factor_all 0.0308
_refine_ls_R_factor_gt 0.0239
_refine_ls_shift/su_max 0.000
_refine_ls_shift/su_mean 0.000
_refine_ls_structure_factor_coef Fsqd
_refine_ls_weighting_details 'calc w=1/[\s^2^(Fo^2^)+(0.0260P)^2^+0.0000P] where P=(Fo^2^+2Fc^2^)/3'
_refine_ls_weighting_scheme calc
_refine_ls_wR_factor_gt 0.0542
_refine_ls_wR_factor_ref 0.0558
_reflns_number_gt 6465
_reflns_number_total 7286
_reflns_threshold_expression >2sigma(I)
_cod_data_source_file c5ce02396c2.cif
_cod_data_source_block 2
_cod_depositor_comments 'Adding full bibliography for 7224177--7224184.cif.'
_cod_original_sg_symbol_H-M 'P 21'
_cod_database_code 7224178

loop_
_symmetry_equiv_pos_as_xyz
'x, y, z'
'-x, y+1/2, -z'

loop_
_atom_site_label
_atom_site_type_symbol
_atom_site_fract_x
_atom_site_fract_y
_atom_site_fract_z
_atom_site_U_iso_or_equiv
_atom_site_adp_type
_atom_site_occupancy
_atom_site_symmetry_multiplicity
_atom_site_calc_flag
_atom_site_refinement_flags
I3 I 0.15139(3) 0.249773(15) -0.09244(2) 0.02405(5) Uani 1 1 d .
I4 I -0.22333(3) 0.249130(16) -0.23757(2) 0.02369(5) Uani 1 1 d .
Ru1 Ru 0.45978(3) 0.265067(12) 0.33083(3) 0.01333(5) Uani 1 1 d .
Br1 Br 0.57840(5) 0.27875(2) 0.10649(3) 0.01929(7) Uani 1 1 d .
Br2 Br 0.33800(4) 0.25586(2) 0.55569(3) 0.01806(6) Uani 1 1 d .
Cl1 Cl 0.5193(2) 0.46645(9) 0.74726(18) 0.0603(4) Uani 1 1 d .
Cl2 Cl 0.15105(18) 0.49520(9) 0.85870(13) 0.0478(3) Uani 1 1 d .
Cl3 Cl 0.53576(19) 0.54816(8) 0.99965(14) 0.0464(3) Uani 1 1 d .
O1 O 0.7618(4) 0.13127(18) 0.4123(3) 0.0348(7) Uani 1 1 d .
O2 O 0.1518(4) 0.13564(16) 0.2355(3) 0.0290(6) Uani 1 1 d .
N1 N 0.2703(4) 0.36713(17) 0.2801(3) 0.0150(5) Uani 1 1 d .
N2 N 0.6471(4) 0.36456(17) 0.4021(3) 0.0169(6) Uani 1 1 d .
C1 C 0.6483(6) 0.1814(2) 0.3802(4) 0.0220(7) Uani 1 1 d .
C2 C 0.2690(5) 0.1840(2) 0.2693(4) 0.0188(7) Uani 1 1 d .
C10 C 0.0831(5) 0.3641(2) 0.2120(4) 0.0158(6) Uani 1 1 d .
H10 H 0.0242 0.3121 0.1901 0.019 Uiso 1 1 calc R
C11 C -0.0282(6) 0.4338(2) 0.1721(4) 0.0249(7) Uani 1 1 d .
H11 H -0.1611 0.4297 0.1250 0.030 Uiso 1 1 calc R
C12 C 0.0590(6) 0.5093(2) 0.2027(4) 0.0282(8) Uani 1 1 d .
H12 H -0.0116 0.5581 0.1743 0.034 Uiso 1 1 calc R
C13 C 0.2498(6) 0.5133(2) 0.2747(4) 0.0264(8) Uani 1 1 d .
H13 H 0.3099 0.5647 0.2991 0.032 Uiso 1 1 calc R
C14 C 0.3529(5) 0.44135(19) 0.3112(4) 0.0182(6) Uani 1 1 d .
C15 C 0.5607(5) 0.4400(2) 0.3842(4) 0.0189(6) Uani 1 1 d .
C16 C 0.6647(6) 0.5092(2) 0.4335(4) 0.0282(9) Uani 1 1 d .
H16 H 0.6032 0.5616 0.4207 0.034 Uiso 1 1 calc R
C17 C 0.8581(6) 0.5018(3) 0.5015(4) 0.0322(10) Uani 1 1 d .
H17 H 0.9302 0.5488 0.5367 0.039 Uiso 1 1 calc R
C18 C 0.9434(5) 0.4265(3) 0.5172(4) 0.0264(8) Uani 1 1 d .
H18 H 1.0767 0.4205 0.5631 0.032 Uiso 1 1 calc R
C19 C 0.8365(5) 0.3586(2) 0.4666(4) 0.0208(7) Uani 1 1 d .
H19 H 0.8985 0.3062 0.4776 0.025 Uiso 1 1 calc R
C20 C 0.4087(6) 0.4725(3) 0.8968(5) 0.0376(11) Uani 1 1 d .
H20 H 0.4242 0.4185 0.9431 0.045 Uiso 1 1 calc R

loop_
_atom_site_aniso_label
_atom_site_aniso_U_11
_atom_site_aniso_U_22
_atom_site_aniso_U_33
_atom_site_aniso_U_23
_atom_site_aniso_U_13
_atom_site_aniso_U_12
I3 0.02912(11) 0.02413(10) 0.01809(10) 0.00060(10) 0.00034(8) -0.00048(10)
I4 0.02920(11) 0.02182(10) 0.01922(10) -0.00025(10) 0.00029(8) -0.00047(10)
Ru1 0.01080(9) 0.01379(12) 0.01487(11) -0.00087(9) -0.00011(8) 0.00021(8)
Br1 0.01688(14) 0.02473(15) 0.01620(16) -0.00206(12) 0.00198(12) -0.00333(12)
Br2 0.01538(12) 0.02347(14) 0.01512(13) 0.00110(14) 0.00131(10) 0.00129(13)
Cl1 0.0516(8) 0.0455(7) 0.0862(12) -0.0254(7) 0.0180(8) 0.0068(6)
Cl2 0.0331(6) 0.0670(8) 0.0412(7) 0.0148(6) -0.0032(5) 0.0117(5)
Cl3 0.0490(7) 0.0394(6) 0.0484(7) 0.0069(5) -0.0019(6) -0.0061(5)
O1 0.0302(16) 0.0316(15) 0.0402(19) -0.0012(13) -0.0033(14) 0.0112(12)
O2 0.0295(15) 0.0244(13) 0.0313(16) 0.0009(11) -0.0018(12) -0.0094(11)
N1 0.0136(12) 0.0146(12) 0.0171(15) 0.0000(10) 0.0033(11) -0.0001(9)
N2 0.0141(13) 0.0197(13) 0.0164(15) -0.0046(10) 0.0005(11) -0.0018(10)
C1 0.0217(17) 0.0231(16) 0.0206(19) -0.0036(13) 0.0013(14) -0.0002(13)
C2 0.0201(16) 0.0184(15) 0.0171(17) 0.0020(12) -0.0003(13) 0.0018(12)
C10 0.0116(14) 0.0179(14) 0.0170(16) 0.0003(12) -0.0020(12) 0.0001(11)
C11 0.0195(16) 0.0266(17) 0.028(2) 0.0020(15) 0.0000(14) 0.0060(14)
C12 0.0267(19) 0.0243(18) 0.034(2) 0.0069(17) 0.0048(16) 0.0077(14)
C13 0.0261(18) 0.0139(14) 0.040(2) 0.0007(15) 0.0068(17) 0.0019(13)
C14 0.0159(15) 0.0150(13) 0.0242(18) -0.0035(12) 0.0047(13) -0.0004(11)
C15 0.0159(15) 0.0177(14) 0.0241(18) -0.0049(13) 0.0061(13) -0.0025(11)
C16 0.0225(17) 0.0223(16) 0.041(2) -0.0129(17) 0.0072(17) -0.0029(14)
C17 0.0248(19) 0.035(2) 0.038(2) -0.0194(19) 0.0099(18) -0.0135(16)
C18 0.0146(16) 0.040(2) 0.024(2) -0.0127(16) 0.0031(14) -0.0098(14)
C19 0.0140(15) 0.0320(18) 0.0164(17) -0.0023(14) 0.0020(13) -0.0011(13)
C20 0.031(2) 0.0247(18) 0.054(3) 0.0105(19) -0.006(2) 0.0025(16)

loop_
_atom_type_symbol
_atom_type_description
_atom_type_scat_dispersion_real
_atom_type_scat_dispersion_imag
_atom_type_scat_source
C C 0.0033 0.0016 'International Tables Vol C Tables 4.2.6.8 and 6.1.1.4'
H H 0.0000 0.0000 'International Tables Vol C Tables 4.2.6.8 and 6.1.1.4'
N N 0.0061 0.0033 'International Tables Vol C Tables 4.2.6.8 and 6.1.1.4'
O O 0.0106 0.0060 'International Tables Vol C Tables 4.2.6.8 and 6.1.1.4'
Cl Cl 0.1484 0.1585 'International Tables Vol C Tables 4.2.6.8 and 6.1.1.4'
Br Br -0.2901 2.4595 'International Tables Vol C Tables 4.2.6.8 and 6.1.1.4'
Ru Ru -1.2594 0.8363 'International Tables Vol C Tables 4.2.6.8 and 6.1.1.4'
I I -0.4742 1.8119 'International Tables Vol C Tables 4.2.6.8 and 6.1.1.4'

loop_
_geom_angle_atom_site_label_1
_geom_angle_atom_site_label_2
_geom_angle_atom_site_label_3
_geom_angle
_geom_angle_publ_flag
I4 I3 Br1 170.280(12) yes
C1 Ru1 C2 88.41(16) yes
C1 Ru1 N1 174.60(14) ?
C2 Ru1 N1 96.95(12) ?
C1 Ru1 N2 97.28(13) ?
C2 Ru1 N2 173.78(13) ?
N1 Ru1 N2 77.39(11) yes
C1 Ru1 Br1 91.59(12) ?
C2 Ru1 Br1 92.28(11) ?
N1 Ru1 Br1 87.59(8) ?
N2 Ru1 Br1 90.08(8) ?
C1 Ru1 Br2 89.89(12) ?
C2 Ru1 Br2 88.62(11) ?
N1 Ru1 Br2 90.85(8) ?
N2 Ru1 Br2 88.88(8) ?
Br1 Ru1 Br2 178.284(15) yes
Ru1 Br1 I3 101.300(12) yes
C10 N1 C14 118.3(3) ?
C10 N1 Ru1 125.4(2) ?
C14 N1 Ru1 116.1(2) ?
C19 N2 C15 118.8(3) ?
C19 N2 Ru1 125.6(2) ?
C15 N2 Ru1 115.5(2) ?
O1 C1 Ru1 178.7(4) ?
O2 C2 Ru1 178.1(3) ?
N1 C10 C11 122.8(3) ?
N1 C10 H10 118.6 ?
C11 C10 H10 118.6 ?
C12 C11 C10 118.4(4) ?
C12 C11 H11 120.8 ?
C10 C11 H11 120.8 ?
C13 C12 C11 119.3(3) ?
C13 C12 H12 120.3 ?
C11 C12 H12 120.3 ?
C12 C13 C14 119.4(3) ?
C12 C13 H13 120.3 ?
C14 C13 H13 120.3 ?
N1 C14 C13 121.8(3) ?
N1 C14 C15 115.3(3) ?
C13 C14 C15 122.9(3) ?
N2 C15 C16 120.6(3) ?
N2 C15 C14 115.4(3) ?
C16 C15 C14 123.9(3) ?
C17 C16 C15 119.8(4) ?
C17 C16 H16 120.1 ?
C15 C16 H16 120.1 ?
C18 C17 C16 119.0(4) ?
C18 C17 H17 120.5 ?
C16 C17 H17 120.5 ?
C17 C18 C19 120.0(4) ?
C17 C18 H18 120.0 ?
C19 C18 H18 120.0 ?
N2 C19 C18 121.7(3) ?
N2 C19 H19 119.1 ?
C18 C19 H19 119.1 ?
Cl2 C20 Cl3 111.1(3) ?
Cl2 C20 Cl1 109.2(3) ?
Cl3 C20 Cl1 109.2(2) ?
Cl2 C20 H20 109.1 ?
Cl3 C20 H20 109.1 ?
Cl1 C20 H20 109.1 ?

loop_
_geom_bond_atom_site_label_1
_geom_bond_atom_site_label_2
_geom_bond_distance
_geom_bond_publ_flag
I3 I4 2.7212(3) yes
I3 Br1 3.2938(4) yes
Ru1 C1 1.878(4) yes
Ru1 C2 1.883(4) yes
Ru1 N1 2.112(3) yes
Ru1 N2 2.117(3) yes
Ru1 Br1 2.5337(4) yes
Ru1 Br2 2.5424(4) yes
Cl1 C20 1.787(6) ?
Cl2 C20 1.745(4) ?
Cl3 C20 1.762(5) ?
O1 C1 1.132(4) ?
O2 C2 1.131(4) ?
N1 C10 1.342(4) ?
N1 C14 1.352(4) ?
N2 C19 1.343(4) ?
N2 C15 1.362(4) ?
C10 C11 1.389(5) ?
C10 H10 0.9500 ?
C11 C12 1.381(6) ?
C11 H11 0.9500 ?
C12 C13 1.379(5) ?
C12 H12 0.9500 ?
C13 C14 1.386(5) ?
C13 H13 0.9500 ?
C14 C15 1.478(5) ?
C15 C16 1.384(5) ?
C16 C17 1.382(6) ?
C16 H16 0.9500 ?
C17 C18 1.355(6) ?
C17 H17 0.9500 ?
C18 C19 1.381(5) ?
C18 H18 0.9500 ?
C19 H19 0.9500 ?
C20 H20 1.0000 ?

loop_
_geom_hbond_atom_site_label_D
_geom_hbond_atom_site_label_H
_geom_hbond_atom_site_label_A
_geom_hbond_distance_DH
_geom_hbond_distance_HA
_geom_hbond_distance_DA
_geom_hbond_angle_DHA
_geom_hbond_site_symmetry_A
_geom_hbond_publ_flag
C20 H20 I3 1.00 3.29 4.031(4) 131.9 1_556 yes
C20 H20 Br1 1.00 2.93 3.903(4) 164.3 1_556 yes
